data_7010297
loop_
_publ_author_name
'Seward, Corey'
'Hu, Nan-Xing'
'Wang, Suning'

_publ_section_title
;
 1-D Chain and 3-D grid green luminescent terbium(III) coordination
 polymers: {Tb(O2CPh)3(CH3OH)2(H2O)}n and {Tb2(O2CPh)6(4,4'-bipy)}n
;
_journal_issue 2
_journal_name_full 'Journal of the Chemical Society, Dalton Transactions'
_journal_page_first 134
_journal_paper_doi 10.1039/b007866m
_journal_year 2001
_chemical_formula_sum 'C23 H25 O9 Tb'
_chemical_formula_weight 604.35
_chemical_name_systematic
; 
 ? 
;
_space_group_IT_number 2
_symmetry_cell_setting triclinic
_symmetry_space_group_name_Hall '-P 1'
_symmetry_space_group_name_H-M 'P -1'
_atom_sites_solution_hydrogens geom
_atom_sites_solution_primary direct
_atom_sites_solution_secondary difmap
_audit_creation_method SHELXL-97
_cell_angle_alpha 92.620(3)
_cell_angle_beta 95.352(3)
_cell_angle_gamma 113.621(3)
_cell_formula_units_Z 2
_cell_length_a 8.8547(16)
_cell_length_b 9.8709(16)
_cell_length_c 14.718(3)
_cell_measurement_temperature 296(2)
_cell_volume 1168.6(4)
_computing_cell_refinement 'Bruker SMART'
_computing_data_collection 'Bruker SMART'
_computing_data_reduction 'Bruker SHELXTL'
_computing_molecular_graphics 'Bruker SHELXTL'
_computing_publication_material 'Bruker SHELXTL'
_computing_structure_refinement 'SHELXL-97 (Sheldrick, 1997)'
_computing_structure_solution 'SHELXS-97 (Sheldrick, 1990)'
_diffrn_ambient_temperature 296(2)
_diffrn_measured_fraction_theta_full 0.926
_diffrn_measured_fraction_theta_max 0.926
_diffrn_measurement_device_type 'CCD area detector'
_diffrn_measurement_method 'phi and omega scans'
_diffrn_radiation_monochromator graphite
_diffrn_radiation_source 'fine-focus sealed tube'
_diffrn_radiation_type MoK\a
_diffrn_radiation_wavelength 0.71073
_diffrn_reflns_av_R_equivalents 0.0435
_diffrn_reflns_av_sigmaI/netI 0.0685
_diffrn_reflns_limit_h_max 9
_diffrn_reflns_limit_h_min -11
_diffrn_reflns_limit_k_max 13
_diffrn_reflns_limit_k_min -4
_diffrn_reflns_limit_l_max 18
_diffrn_reflns_limit_l_min -19
_diffrn_reflns_number 8470
_diffrn_reflns_theta_full 28.35
_diffrn_reflns_theta_max 28.35
_diffrn_reflns_theta_min 1.40
_exptl_absorpt_coefficient_mu 3.076
_exptl_absorpt_correction_type none
_exptl_crystal_colour colourless
_exptl_crystal_density_diffrn 1.718
_exptl_crystal_density_method 'not measured'
_exptl_crystal_description needle
_exptl_crystal_F_000 600
_exptl_crystal_size_max .1
_exptl_crystal_size_mid .1
_exptl_crystal_size_min .6
_refine_diff_density_max 1.544
_refine_diff_density_min -0.789
_refine_diff_density_rms 0.091
_refine_ls_extinction_method none
_refine_ls_goodness_of_fit_ref 0.869
_refine_ls_hydrogen_treatment mixed
_refine_ls_matrix_type full
_refine_ls_number_parameters 314
_refine_ls_number_reflns 5395
_refine_ls_number_restraints 0
_refine_ls_restrained_S_all 0.869
_refine_ls_R_factor_all 0.0385
_refine_ls_R_factor_gt 0.0275
_refine_ls_shift/su_max 0.002
_refine_ls_shift/su_mean 0.000
_refine_ls_structure_factor_coef Fsqd
_refine_ls_weighting_details 'calc w=1/[\s^2^(Fo^2^)+(0.0060P)^2^+0.0000P] where P=(Fo^2^+2Fc^2^)/3'
_refine_ls_weighting_scheme calc
_refine_ls_wR_factor_gt 0.0482
_refine_ls_wR_factor_ref 0.0501
_reflns_number_gt 4351
_reflns_number_total 5395
_reflns_threshold_expression >2sigma(I)
_cod_data_source_file b007866m.txt
_cod_data_source_block cs040a
_cod_depositor_comments
;
The following automatic conversions were performed:
'_symmetry_cell_setting' value 'Triclinic' changed to 'triclinic'
according to '/home/saulius/struct/CIF-dictionaries/cif_core.dic'
dictionary named 'cif_core.dic' version 2.4.1 from 2010-06-29.

Automatic conversion script
Id: cif_fix_enum 1527 2010-12-29 10:47:43Z saulius 
;
_cod_original_sg_symbol_H-M P1
_cod_database_code 7010297

loop_
_symmetry_equiv_pos_as_xyz
'x, y, z'
'-x, -y, -z'

loop_
_atom_site_label
_atom_site_type_symbol
_atom_site_fract_x
_atom_site_fract_y
_atom_site_fract_z
_atom_site_U_iso_or_equiv
_atom_site_adp_type
_atom_site_occupancy
_atom_site_symmetry_multiplicity
_atom_site_calc_flag
_atom_site_refinement_flags
_atom_site_disorder_assembly
_atom_site_disorder_group
Tb1 Tb 0.52999(2) 0.756719(16) 0.489569(12) 0.02814(5) Uani 1 1 d . . .
O1 O 0.3739(3) 0.5330(2) 0.40971(18) 0.0421(6) Uani 1 1 d . . .
C1 C 0.1671(4) 0.3844(3) 0.2919(2) 0.0327(8) Uani 1 1 d . . .
O2 O 0.2820(3) 0.2900(2) 0.40991(17) 0.0406(6) Uani 1 1 d . . .
C2 C 0.1854(5) 0.5047(4) 0.2410(3) 0.0509(11) Uani 1 1 d . . .
H2 H 0.2696 0.5976 0.2598 0.061 Uiso 1 1 calc R . .
O3 O 0.5334(3) 0.9272(2) 0.60090(16) 0.0374(6) Uani 1 1 d . . .
C3 C 0.0787(7) 0.4852(6) 0.1632(3) 0.0762(15) Uani 1 1 d . . .
H3 H 0.0918 0.5653 0.1290 0.091 Uiso 1 1 calc R . .
O4 O 0.5164(3) 0.8780(2) 0.35864(17) 0.0418(6) Uani 1 1 d . . .
C4 C -0.0461(7) 0.3504(6) 0.1352(3) 0.0803(16) Uani 1 1 d . . .
H4 H -0.1180 0.3392 0.0824 0.096 Uiso 1 1 calc R . .
O5 O 0.7015(3) 0.7060(2) 0.38693(17) 0.0369(6) Uani 1 1 d . . .
C5 C -0.0665(6) 0.2308(5) 0.1843(3) 0.0659(13) Uani 1 1 d . . .
H5 H -0.1520 0.1387 0.1649 0.079 Uiso 1 1 calc R . .
O6 O 0.9080(3) 0.9144(3) 0.36032(18) 0.0467(7) Uani 1 1 d . . .
C6 C 0.0405(5) 0.2475(4) 0.2631(3) 0.0478(10) Uani 1 1 d . . .
H6 H 0.0270 0.1666 0.2965 0.057 Uiso 1 1 calc R . .
C7 C 0.2825(4) 0.4049(3) 0.3761(2) 0.0288(7) Uani 1 1 d . . .
O7 O 0.2583(3) 0.7664(3) 0.4739(2) 0.0454(8) Uani 1 1 d . . .
H7A H 0.256(5) 0.835(4) 0.484(3) 0.061(15) Uiso 1 1 d . . .
O8 O 0.3629(3) 0.5995(3) 0.60076(19) 0.0459(8) Uani 1 1 d . . .
H8A H 0.359(5) 0.529(4) 0.607(3) 0.054(14) Uiso 1 1 d . . .
C8 C 0.5840(4) 1.0115(3) 0.7571(2) 0.0345(8) Uani 1 1 d . . .
O9 O 0.7952(4) 0.9809(3) 0.5054(2) 0.0366(6) Uani 1 1 d . . .
H9A H 0.845(4) 0.978(4) 0.469(2) 0.025(12) Uiso 1 1 d . . .
H9B H 0.855(5) 0.977(4) 0.554(3) 0.053(14) Uiso 1 1 d . . .
C9 C 0.6522(5) 0.9114(4) 0.7804(3) 0.0467(10) Uani 1 1 d . . .
H9C H 0.6630 0.8488 0.7347 0.056 Uiso 1 1 calc R . .
C10 C 0.7038(6) 0.9038(5) 0.8698(3) 0.0660(13) Uani 1 1 d . . .
H10 H 0.7499 0.8367 0.8846 0.079 Uiso 1 1 calc R . .
C11 C 0.6878(6) 0.9934(6) 0.9366(3) 0.0757(15) Uani 1 1 d . . .
H11 H 0.7214 0.9863 0.9974 0.091 Uiso 1 1 calc R . .
C12 C 0.6229(6) 1.0943(5) 0.9166(3) 0.0692(13) Uani 1 1 d . . .
H12 H 0.6144 1.1564 0.9634 0.083 Uiso 1 1 calc R . .
C13 C 0.5698(5) 1.1045(4) 0.8264(3) 0.0499(10) Uani 1 1 d . . .
H13 H 0.5252 1.1729 0.8125 0.060 Uiso 1 1 calc R . .
C14 C 0.5308(4) 1.0209(3) 0.6601(2) 0.0304(8) Uani 1 1 d . . .
C15 C 0.7798(5) 0.7293(4) 0.2374(3) 0.0388(9) Uani 1 1 d . . .
C16 C 0.8959(6) 0.8028(5) 0.1808(3) 0.0546(11) Uani 1 1 d . . .
H16 H 0.9860 0.8902 0.2035 0.066 Uiso 1 1 calc R . .
C17 C 0.8807(6) 0.7490(6) 0.0914(3) 0.0699(14) Uani 1 1 d . . .
H17 H 0.9601 0.7998 0.0539 0.084 Uiso 1 1 calc R . .
C18 C 0.7503(7) 0.6219(6) 0.0578(3) 0.0715(14) Uani 1 1 d . . .
H18 H 0.7404 0.5844 -0.0026 0.086 Uiso 1 1 calc R . .
C19 C 0.6323(6) 0.5484(5) 0.1132(3) 0.0708(14) Uani 1 1 d . . .
H19 H 0.5419 0.4616 0.0898 0.085 Uiso 1 1 calc R . .
C20 C 0.6468(5) 0.6018(4) 0.2020(3) 0.0497(10) Uani 1 1 d . . .
H20 H 0.5661 0.5515 0.2389 0.060 Uiso 1 1 calc R . .
C21 C 0.7982(5) 0.7882(4) 0.3349(3) 0.0356(8) Uani 1 1 d . . .
C22 C 0.0992(5) 0.6721(4) 0.4354(3) 0.0695(15) Uani 1 1 d . . .
H22 H 0.0818 0.6925 0.3731 0.104 Uiso 1 1 calc R . .
H22A H 0.0195 0.6875 0.4696 0.104 Uiso 1 1 calc R . .
H22B H 0.0864 0.5709 0.4368 0.104 Uiso 1 1 calc R . .
C23 C 0.2675(5) 0.6323(4) 0.6636(3) 0.0547(11) Uani 1 1 d . . .
H23 H 0.3381 0.6833 0.7189 0.082 Uiso 1 1 calc R . .
H23A H 0.1817 0.5416 0.6776 0.082 Uiso 1 1 calc R . .
H23B H 0.2180 0.6941 0.6370 0.082 Uiso 1 1 calc R . .

loop_
_atom_site_aniso_label
_atom_site_aniso_U_11
_atom_site_aniso_U_22
_atom_site_aniso_U_33
_atom_site_aniso_U_23
_atom_site_aniso_U_13
_atom_site_aniso_U_12
Tb1 0.03141(10) 0.02008(7) 0.03239(10) -0.00292(5) -0.00297(7) 0.01193(6)
O1 0.0383(16) 0.0297(12) 0.0520(17) -0.0147(11) -0.0075(13) 0.0118(11)
C1 0.034(2) 0.0342(17) 0.033(2) -0.0030(14) -0.0032(16) 0.0185(16)
O2 0.0378(16) 0.0336(12) 0.0493(17) 0.0069(11) -0.0050(12) 0.0153(11)
C2 0.057(3) 0.050(2) 0.049(3) 0.0114(19) -0.001(2) 0.025(2)
O3 0.0447(16) 0.0304(11) 0.0342(15) -0.0089(10) 0.0005(12) 0.0144(11)
C3 0.096(4) 0.090(4) 0.057(3) 0.023(3) -0.006(3) 0.055(4)
O4 0.0578(19) 0.0386(13) 0.0383(16) 0.0067(11) 0.0048(13) 0.0292(13)
C4 0.083(4) 0.115(4) 0.054(3) -0.007(3) -0.025(3) 0.060(4)
O5 0.0402(16) 0.0301(11) 0.0437(16) 0.0030(10) 0.0125(12) 0.0161(11)
C5 0.053(3) 0.068(3) 0.063(3) -0.023(2) -0.019(2) 0.020(2)
O6 0.0451(17) 0.0361(13) 0.0515(18) -0.0001(12) 0.0094(14) 0.0084(13)
C6 0.040(3) 0.041(2) 0.056(3) -0.0086(18) -0.009(2) 0.0139(18)
C7 0.027(2) 0.0297(16) 0.032(2) -0.0022(14) 0.0017(15) 0.0145(15)
O7 0.0375(17) 0.0276(13) 0.070(2) -0.0063(13) -0.0069(14) 0.0163(12)
O8 0.0556(19) 0.0314(13) 0.062(2) 0.0107(13) 0.0231(15) 0.0246(14)
C8 0.033(2) 0.0314(16) 0.034(2) 0.0022(14) 0.0031(16) 0.0085(16)
O9 0.0325(17) 0.0326(12) 0.0438(19) -0.0039(12) 0.0022(15) 0.0136(12)
C9 0.050(3) 0.046(2) 0.046(3) 0.0090(17) -0.002(2) 0.022(2)
C10 0.066(4) 0.078(3) 0.057(3) 0.025(3) 0.000(3) 0.033(3)
C11 0.070(4) 0.106(4) 0.042(3) 0.022(3) -0.005(3) 0.027(3)
C12 0.076(4) 0.076(3) 0.037(3) -0.013(2) 0.008(2) 0.014(3)
C13 0.061(3) 0.046(2) 0.039(3) -0.0035(17) 0.007(2) 0.019(2)
C14 0.030(2) 0.0270(15) 0.034(2) 0.0009(14) 0.0035(16) 0.0109(15)
C15 0.037(2) 0.0420(19) 0.041(2) 0.0054(17) 0.0055(18) 0.0198(18)
C16 0.052(3) 0.058(2) 0.051(3) 0.006(2) 0.009(2) 0.019(2)
C17 0.070(4) 0.091(4) 0.049(3) 0.010(3) 0.015(3) 0.032(3)
C18 0.081(4) 0.098(4) 0.038(3) -0.006(3) -0.001(3) 0.041(3)
C19 0.064(4) 0.076(3) 0.056(3) -0.006(3) -0.013(3) 0.016(3)
C20 0.046(3) 0.054(2) 0.043(3) 0.0036(19) 0.001(2) 0.015(2)
C21 0.035(2) 0.0329(18) 0.043(2) 0.0038(16) 0.0067(18) 0.0183(17)
C22 0.043(3) 0.050(2) 0.107(4) -0.024(2) -0.017(3) 0.018(2)
C23 0.056(3) 0.044(2) 0.064(3) 0.0050(19) 0.015(2) 0.018(2)

loop_
_atom_type_symbol
_atom_type_description
_atom_type_scat_dispersion_real
_atom_type_scat_dispersion_imag
_atom_type_scat_source
C C 0.0033 0.0016 'International Tables Vol C Tables 4.2.6.8 and 6.1.1.4'
H H 0.0000 0.0000 'International Tables Vol C Tables 4.2.6.8 and 6.1.1.4'
O O 0.0106 0.0060 'International Tables Vol C Tables 4.2.6.8 and 6.1.1.4'
Tb Tb -0.1723 4.1537 'International Tables Vol C Tables 4.2.6.8 and 6.1.1.4'

loop_
_geom_angle_atom_site_label_1
_geom_angle_atom_site_label_2
_geom_angle_atom_site_label_3
_geom_angle
_geom_angle_site_symmetry_1
_geom_angle_site_symmetry_3
_geom_angle_publ_flag
O1 Tb1 O3 144.92(9) . . ?
O1 Tb1 O2 104.30(8) . 2_666 ?
O3 Tb1 O2 87.37(8) . 2_666 ?
O1 Tb1 O4 90.51(9) . . ?
O3 Tb1 O4 100.80(8) . . ?
O2 Tb1 O4 141.33(9) 2_666 . ?
O1 Tb1 O5 72.60(8) . . ?
O3 Tb1 O5 142.46(8) . . ?
O2 Tb1 O5 77.97(9) 2_666 . ?
O4 Tb1 O5 72.71(8) . . ?
O1 Tb1 O7 79.64(8) . . ?
O3 Tb1 O7 72.08(9) . . ?
O2 Tb1 O7 143.42(9) 2_666 . ?
O4 Tb1 O7 73.74(9) . . ?
O5 Tb1 O7 135.69(9) . . ?
O1 Tb1 O8 74.45(10) . . ?
O3 Tb1 O8 77.17(8) . . ?
O2 Tb1 O8 74.60(9) 2_666 . ?
O4 Tb1 O8 144.05(9) . . ?
O5 Tb1 O8 129.66(7) . . ?
O7 Tb1 O8 71.55(9) . . ?
O1 Tb1 O9 145.85(10) . . ?
O3 Tb1 O9 69.08(9) . . ?
O2 Tb1 O9 72.97(9) 2_666 . ?
O4 Tb1 O9 74.93(10) . . ?
O5 Tb1 O9 73.60(9) . . ?
O7 Tb1 O9 123.37(8) . . ?
O8 Tb1 O9 133.59(11) . . ?
C7 O1 Tb1 172.3(2) . . ?
C6 C1 C2 119.2(3) . . ?
C6 C1 C7 120.9(3) . . ?
C2 C1 C7 119.8(3) . . ?
C7 O2 Tb1 133.7(2) . 2_666 ?
C3 C2 C1 119.7(4) . . ?
C14 O3 Tb1 177.9(2) . . ?
C4 C3 C2 120.9(4) . . ?
C14 O4 Tb1 134.3(2) 2_676 . ?
C3 C4 C5 120.4(4) . . ?
C21 O5 Tb1 130.92(19) . . ?
C4 C5 C6 119.8(4) . . ?
C1 C6 C5 120.0(4) . . ?
O1 C7 O2 123.4(3) . . ?
O1 C7 C1 119.1(3) . . ?
O2 C7 C1 117.5(3) . . ?
C22 O7 Tb1 135.8(2) . . ?
C23 O8 Tb1 129.4(2) . . ?
C9 C8 C13 118.7(4) . . ?
C9 C8 C14 120.6(3) . . ?
C13 C8 C14 120.7(3) . . ?
C10 C9 C8 120.8(4) . . ?
C11 C10 C9 120.0(4) . . ?
C10 C11 C12 121.0(5) . . ?
C11 C12 C13 120.1(4) . . ?
C12 C13 C8 119.3(4) . . ?
O3 C14 O4 123.2(3) . 2_676 ?
O3 C14 C8 118.4(3) . . ?
O4 C14 C8 118.4(3) 2_676 . ?
C20 C15 C16 118.6(4) . . ?
C20 C15 C21 120.9(3) . . ?
C16 C15 C21 120.5(4) . . ?
C17 C16 C15 120.9(4) . . ?
C18 C17 C16 119.9(5) . . ?
C17 C18 C19 119.8(5) . . ?
C20 C19 C18 120.4(5) . . ?
C19 C20 C15 120.3(4) . . ?
O6 C21 O5 124.0(3) . . ?
O6 C21 C15 118.3(3) . . ?
O5 C21 C15 117.7(3) . . ?

loop_
_geom_bond_atom_site_label_1
_geom_bond_atom_site_label_2
_geom_bond_distance
_geom_bond_site_symmetry_2
_geom_bond_publ_flag
Tb1 O1 2.276(2) . ?
Tb1 O3 2.283(2) . ?
Tb1 O2 2.322(2) 2_666 ?
Tb1 O4 2.333(2) . ?
Tb1 O5 2.410(2) . ?
Tb1 O7 2.436(3) . ?
Tb1 O8 2.474(3) . ?
Tb1 O9 2.481(3) . ?
O1 C7 1.244(4) . ?
C1 C6 1.381(5) . ?
C1 C2 1.395(5) . ?
C1 C7 1.481(5) . ?
O2 C7 1.258(3) . ?
O2 Tb1 2.322(2) 2_666 ?
C2 C3 1.368(6) . ?
O3 C14 1.250(4) . ?
C3 C4 1.359(7) . ?
O4 C14 1.259(3) 2_676 ?
C4 C5 1.372(6) . ?
O5 C21 1.265(4) . ?
C5 C6 1.386(6) . ?
O6 C21 1.248(4) . ?
O7 C22 1.387(5) . ?
O8 C23 1.419(4) . ?
C8 C9 1.389(4) . ?
C8 C13 1.390(5) . ?
C8 C14 1.481(5) . ?
C9 C10 1.367(6) . ?
C10 C11 1.348(6) . ?
C11 C12 1.365(6) . ?
C12 C13 1.387(6) . ?
C14 O4 1.259(3) 2_676 ?
C15 C20 1.371(5) . ?
C15 C16 1.376(5) . ?
C15 C21 1.493(5) . ?
C16 C17 1.370(6) . ?
C17 C18 1.352(7) . ?
C18 C19 1.374(6) . ?
C19 C20 1.362(6) . ?
